data_4001987
loop_
_publ_author_name
'Hu, Shichao'
'Johnsson, Mats'
'Lemmens, Peter'
'Schmid, Daniel'
'Menzel, Dirk'
'Tapp, Joshua'
'M\"oller, Angela'

_publ_section_title
;
 Acentric Pseudo-Kagome Structures: The Solid Solution (Co1--xNix)3Sb4O6F6
;
_journal_issue 12
_journal_name_full 'Chemistry of Materials'
_journal_page_first 3631
_journal_paper_doi 10.1021/cm500339z
_journal_volume 26
_journal_year 2014
_chemical_formula_sum 'F6 Ni3 O6 Sb4'
_chemical_formula_weight 873.13
_chemical_name_systematic
; 
 ? 
;
_space_group_IT_number 217
_symmetry_cell_setting cubic
_symmetry_space_group_name_Hall 'I -4 2 3'
_symmetry_space_group_name_H-M 'I -4 3 m'
_atom_sites_solution_hydrogens none
_atom_sites_solution_primary direct
_atom_sites_solution_secondary difmap
_audit_creation_method SHELXL-97
_cell_angle_alpha 90.00
_cell_angle_beta 90.00
_cell_angle_gamma 90.00
_cell_formula_units_Z 2
_cell_length_a 8.07780(10)
_cell_length_b 8.07780(10)
_cell_length_c 8.07780(10)
_cell_measurement_reflns_used 3068
_cell_measurement_temperature 293(2)
_cell_measurement_theta_max 29.0141
_cell_measurement_theta_min 3.5569
_cell_volume 527.083(11)
_computing_structure_refinement 'SHELXL-97 (Sheldrick, 1997)'
_computing_structure_solution 'SHELXS-97 (Sheldrick, 1990)'
_diffrn_ambient_temperature 293(2)
_diffrn_measured_fraction_theta_full 1.000
_diffrn_measured_fraction_theta_max 0.989
_diffrn_measurement_device_type 'Oxford diffraction'
_diffrn_measurement_method CCD_Profile_fitting
_diffrn_radiation_monochromator graphite
_diffrn_radiation_source 'fine-focus sealed tube'
_diffrn_radiation_type MoK\a
_diffrn_radiation_wavelength 0.71073
_diffrn_reflns_av_R_equivalents 0.0336
_diffrn_reflns_av_sigmaI/netI 0.0102
_diffrn_reflns_limit_h_max 10
_diffrn_reflns_limit_h_min -11
_diffrn_reflns_limit_k_max 11
_diffrn_reflns_limit_k_min -10
_diffrn_reflns_limit_l_max 10
_diffrn_reflns_limit_l_min -10
_diffrn_reflns_number 3757
_diffrn_reflns_theta_full 25.00
_diffrn_reflns_theta_max 29.07
_diffrn_reflns_theta_min 3.57
_exptl_absorpt_coefficient_mu 15.441
_exptl_absorpt_correction_T_max 1.00000
_exptl_absorpt_correction_T_min 0.68383
_exptl_absorpt_correction_type multi-scan
_exptl_absorpt_process_details multi-scan
_exptl_crystal_colour Green
_exptl_crystal_density_diffrn 5.501
_exptl_crystal_density_method 'not measured'
_exptl_crystal_description Ni3Sb4O6F6
_exptl_crystal_F_000 780
_exptl_crystal_size_max 0.4002
_exptl_crystal_size_mid 0.3112
_exptl_crystal_size_min 0.2985
_refine_diff_density_max 0.518
_refine_diff_density_min -0.289
_refine_diff_density_rms 0.094
_refine_ls_abs_structure_details 'Flack H D (1983), Acta Cryst. A39, 876-881'
_refine_ls_abs_structure_Flack 0.03(7)
_refine_ls_extinction_coef 0.0189(8)
_refine_ls_extinction_expression Fc^*^=kFc[1+0.001xFc^2^\l^3^/sin(2\q)]^-1/4^
_refine_ls_extinction_method SHELXL
_refine_ls_goodness_of_fit_ref 1.347
_refine_ls_hydrogen_treatment none
_refine_ls_matrix_type full
_refine_ls_number_parameters 13
_refine_ls_number_reflns 154
_refine_ls_number_restraints 0
_refine_ls_restrained_S_all 1.347
_refine_ls_R_factor_all 0.0103
_refine_ls_R_factor_gt 0.0098
_refine_ls_shift/su_max 0.001
_refine_ls_shift/su_mean 0.000
_refine_ls_structure_factor_coef Fsqd
_refine_ls_weighting_details 'calc w=1/[\s^2^(Fo^2^)+(0.0092P)^2^+1.2944P] where P=(Fo^2^+2Fc^2^)/3'
_refine_ls_weighting_scheme calc
_refine_ls_wR_factor_gt 0.0246
_refine_ls_wR_factor_ref 0.0247
_reflns_number_gt 153
_reflns_number_total 154
_reflns_threshold_expression >2sigma(I)
_cod_data_source_file cm500339z_si_003.cif
_cod_data_source_block Ni3Sb4O6F6_RT
_cod_depositor_comments
;
The following automatic conversions were performed:

'_symmetry_cell_setting' value 'Cubic' changed to 'cubic' according
to
/usr/data/users/saulius/crontab/automatic-downloads/rss-feeds/ACS/lib/dictionaries/cif_core.dic
dictionary named 'cif_core.dic' version 2.4.2 from 2011-04-26.

Automatic conversion script
Id: cif_fix_values 2281 2013-09-26 08:29:07Z andrius 

 Adding full bibliography for 4001987--4001988.cif.
;
_cod_database_code 4001987

loop_
_symmetry_equiv_pos_as_xyz
'x, y, z'
'-x, -y, z'
'-x, y, -z'
'x, -y, -z'
'z, x, y'
'z, -x, -y'
'-z, -x, y'
'-z, x, -y'
'y, z, x'
'-y, z, -x'
'y, -z, -x'
'-y, -z, x'
'y, x, z'
'-y, -x, z'
'y, -x, -z'
'-y, x, -z'
'x, z, y'
'-x, z, -y'
'-x, -z, y'
'x, -z, -y'
'z, y, x'
'z, -y, -x'
'-z, y, -x'
'-z, -y, x'
'x+1/2, y+1/2, z+1/2'
'-x+1/2, -y+1/2, z+1/2'
'-x+1/2, y+1/2, -z+1/2'
'x+1/2, -y+1/2, -z+1/2'
'z+1/2, x+1/2, y+1/2'
'z+1/2, -x+1/2, -y+1/2'
'-z+1/2, -x+1/2, y+1/2'
'-z+1/2, x+1/2, -y+1/2'
'y+1/2, z+1/2, x+1/2'
'-y+1/2, z+1/2, -x+1/2'
'y+1/2, -z+1/2, -x+1/2'
'-y+1/2, -z+1/2, x+1/2'
'y+1/2, x+1/2, z+1/2'
'-y+1/2, -x+1/2, z+1/2'
'y+1/2, -x+1/2, -z+1/2'
'-y+1/2, x+1/2, -z+1/2'
'x+1/2, z+1/2, y+1/2'
'-x+1/2, z+1/2, -y+1/2'
'-x+1/2, -z+1/2, y+1/2'
'x+1/2, -z+1/2, -y+1/2'
'z+1/2, y+1/2, x+1/2'
'z+1/2, -y+1/2, -x+1/2'
'-z+1/2, y+1/2, -x+1/2'
'-z+1/2, -y+1/2, x+1/2'

loop_
_atom_site_label
_atom_site_type_symbol
_atom_site_fract_x
_atom_site_fract_y
_atom_site_fract_z
_atom_site_U_iso_or_equiv
_atom_site_adp_type
_atom_site_occupancy
_atom_site_symmetry_multiplicity
_atom_site_calc_flag
_atom_site_refinement_flags
Sb1 Sb 0.83796(3) 0.16204(3) 0.16204(3) 0.00900(19) Uani 1 6 d S
Ni2 Ni 0.5000 0.0000 0.0000 0.0072(2) Uani 1 8 d S
F1 F 0.5000 0.0000 0.2500 0.0218(8) Uani 1 4 d S
O1 O 0.7496(5) 0.0000 0.0000 0.0124(8) Uani 1 4 d S

loop_
_atom_site_aniso_label
_atom_site_aniso_U_11
_atom_site_aniso_U_22
_atom_site_aniso_U_33
_atom_site_aniso_U_23
_atom_site_aniso_U_13
_atom_site_aniso_U_12
Sb1 0.00900(19) 0.00900(19) 0.00900(19) -0.00092(10) 0.00092(10) 0.00092(10)
Ni2 0.0070(5) 0.0072(3) 0.0072(3) 0.000 0.000 0.000
F1 0.0296(12) 0.0296(12) 0.0064(16) 0.000 0.000 0.000
O1 0.0093(18) 0.0140(11) 0.0140(11) -0.0056(17) 0.000 0.000

loop_
_atom_type_symbol
_atom_type_description
_atom_type_scat_dispersion_real
_atom_type_scat_dispersion_imag
_atom_type_scat_source
O O 0.0106 0.0060 'International Tables Vol C Tables 4.2.6.8 and 6.1.1.4'
F F 0.0171 0.0103 'International Tables Vol C Tables 4.2.6.8 and 6.1.1.4'
Ni Ni 0.3393 1.1124 'International Tables Vol C Tables 4.2.6.8 and 6.1.1.4'
Sb Sb -0.5866 1.5461 'International Tables Vol C Tables 4.2.6.8 and 6.1.1.4'

loop_
_geom_angle_atom_site_label_1
_geom_angle_atom_site_label_2
_geom_angle_atom_site_label_3
_geom_angle
_geom_angle_site_symmetry_1
_geom_angle_site_symmetry_3
O1 Sb1 O1 92.25(15) 10_656 6_665
O1 Sb1 O1 92.25(15) 10_656 .
O1 Sb1 O1 92.25(15) 6_665 .
O1 Ni2 O1 180.0 . 2_655
O1 Ni2 F1 90.0 . .
O1 Ni2 F1 90.0 2_655 .
O1 Ni2 F1 90.0 . 3_655
O1 Ni2 F1 90.0 2_655 3_655
F1 Ni2 F1 180.0 . 3_655
O1 Ni2 F1 90.0 . 33_544
O1 Ni2 F1 90.0 2_655 33_544
F1 Ni2 F1 90.0 . 33_544
F1 Ni2 F1 90.0 3_655 33_544
O1 Ni2 F1 90.0 . 35
O1 Ni2 F1 90.0 2_655 35
F1 Ni2 F1 90.0 . 35
F1 Ni2 F1 90.0 3_655 35
F1 Ni2 F1 180.0 33_544 35
Ni2 F1 Ni2 180.0 29_545 .
Sb1 O1 Sb1 137.8(2) 4 .
Sb1 O1 Ni2 111.08(11) 4 .
Sb1 O1 Ni2 111.08(11) . .

loop_
_geom_bond_atom_site_label_1
_geom_bond_atom_site_label_2
_geom_bond_distance
_geom_bond_site_symmetry_2
Sb1 O1 1.9839(15) 10_656
Sb1 O1 1.9839(15) 6_665
Sb1 O1 1.9839(15) .
Ni2 O1 2.016(4) .
Ni2 O1 2.016(4) 2_655
Ni2 F1 2.0194(1) .
Ni2 F1 2.0194(1) 3_655
Ni2 F1 2.0194(1) 33_544
Ni2 F1 2.0194(1) 35
F1 Ni2 2.0194(1) 29_545
O1 Sb1 1.9839(15) 4
